data_4038629
loop_
_publ_author_name
'Chen, Zhan'
'Jin, Shengnan'
'Jiang, Wenyao'
'Zhu, Feimin'
'Chen, Yuqi'
'Zhao, Yingwei'

_publ_section_title
;
 Multicomponent Synthesis of Iminocoumarins via Rhodium-Catalyzed C-H Bond
 Activation.
;
_journal_name_full 'The Journal of organic chemistry'
_journal_paper_doi 10.1021/acs.joc.0c01303
_journal_year 2020
_chemical_formula_moiety 'C28 H20 Br N O3 S'
_chemical_formula_sum 'C28 H20 Br N O3 S'
_chemical_formula_weight 530.45
_space_group_crystal_system triclinic
_space_group_IT_number 2
_space_group_name_Hall '-P 1'
_space_group_name_H-M_alt 'P -1'
_symmetry_Int_Tables_number 2
_atom_sites_solution_primary direct
_audit_creation_date 2019-08-27
_audit_creation_method
;
Olex2 1.2
(compiled 2015.01.26 svn.r3150 for OlexSys, GUI svn.r1)
;
_cell_angle_alpha 104.269(6)
_cell_angle_beta 101.676(5)
_cell_angle_gamma 98.093(6)
_cell_formula_units_Z 2
_cell_length_a 9.2380(7)
_cell_length_b 11.0371(9)
_cell_length_c 12.9522(7)
_cell_measurement_reflns_used 2250
_cell_measurement_temperature 273
_cell_measurement_theta_max 26.8900
_cell_measurement_theta_min 3.8240
_cell_volume 1227.84(16)
_computing_cell_refinement 'CrysAlisPro 1.171.38.41 (Rigaku OD, 2015)'
_computing_data_collection 'CrysAlisPro 1.171.38.41 (Rigaku OD, 2015)'
_computing_data_reduction 'CrysAlisPro 1.171.38.41 (Rigaku OD, 2015)'
_computing_molecular_graphics 'Olex2 (Dolomanov et al., 2009)'
_computing_publication_material 'Olex2 (Dolomanov et al., 2009)'
_computing_structure_refinement 'olex2.refine (Bourhis et al., 2015)'
_computing_structure_solution 'ShelXT (Sheldrick, 2015)'
_diffrn_ambient_temperature 273
_diffrn_detector 'CCD plate'
_diffrn_detector_area_resol_mean 16.1213
_diffrn_detector_type Eos
_diffrn_measured_fraction_theta_full 0.9968
_diffrn_measured_fraction_theta_max 0.9968
_diffrn_measurement_details
;
List of Runs (angles in degrees, time in seconds):

  # Type    Start    End  Width  t~exp~   \w     \q     \k     \f   Frames
--------------------------------------------------------------------------
  1  \w    -32.00  46.00   1.00    3.50    --  -16.28  57.00 -60.00   78
  2  \w     37.00  76.00   1.00    3.50    --   15.49  57.00-120.00   39
  3  \w     -1.00  81.00   1.00    3.50    --   15.49  57.00-150.00   82
  4  \w    -25.00  18.00   1.00    3.50    --  -16.28 -99.00   0.00   43
  5  \w    -48.00  42.00   1.00    3.50    --   15.49 -77.00  90.00   90
  6  \w     35.00  81.00   1.00    3.50    --   15.49 178.00  90.00   46
;
_diffrn_measurement_device 'four-circle diffractometer'
_diffrn_measurement_device_type 'Xcalibur, Eos, Gemini'
_diffrn_measurement_method '\w scans'
_diffrn_orient_matrix_type 'CrysAlisPro convention (1999,Acta A55,543-557)'
_diffrn_orient_matrix_UB_11 -0.0757766000
_diffrn_orient_matrix_UB_12 -0.0004778000
_diffrn_orient_matrix_UB_13 0.0033082000
_diffrn_orient_matrix_UB_21 -0.0242537000
_diffrn_orient_matrix_UB_22 -0.0202839000
_diffrn_orient_matrix_UB_23 -0.0582131000
_diffrn_orient_matrix_UB_31 -0.0086742000
_diffrn_orient_matrix_UB_32 -0.0645786000
_diffrn_orient_matrix_UB_33 0.0009247000
_diffrn_radiation_monochromator graphite
_diffrn_radiation_probe x-ray
_diffrn_radiation_type 'Mo K\a'
_diffrn_radiation_wavelength 0.71073
_diffrn_reflns_av_R_equivalents 0.0353
_diffrn_reflns_av_unetI/netI 0.0644
_diffrn_reflns_limit_h_max 9
_diffrn_reflns_limit_h_min -12
_diffrn_reflns_limit_k_max 15
_diffrn_reflns_limit_k_min -13
_diffrn_reflns_limit_l_max 16
_diffrn_reflns_limit_l_min -17
_diffrn_reflns_number 10172
_diffrn_reflns_theta_full 24.9996
_diffrn_reflns_theta_max 25.00
_diffrn_reflns_theta_min 3.56
_diffrn_source 'fine-focus sealed X-ray tube'
_diffrn_source_type 'Enhance (Mo) X-ray Source'
_exptl_absorpt_coefficient_mu 1.789
_exptl_absorpt_correction_T_max 1.00000
_exptl_absorpt_correction_T_min 0.47688
_exptl_absorpt_correction_type multi-scan
_exptl_absorpt_process_details
;
CrysAlisPro 1.171.38.41 (Rigaku Oxford Diffraction, 2015)
Empirical absorption correction using spherical harmonics,
 implemented in SCALE3 ABSPACK scaling algorithm.
;
_exptl_crystal_density_diffrn 1.4347
_exptl_crystal_description block
_exptl_crystal_F_000 539.9112
_refine_diff_density_max 0.3740
_refine_diff_density_min -0.6185
_refine_diff_density_rms 0.1101
_refine_ls_d_res_high 0.8409
_refine_ls_d_res_low 5.7166
_refine_ls_goodness_of_fit_ref 1.0518
_refine_ls_hydrogen_treatment constr
_refine_ls_matrix_type full
_refine_ls_number_constraints 38
_refine_ls_number_parameters 307
_refine_ls_number_reflns 4300
_refine_ls_number_restraints 0
_refine_ls_restrained_S_all 1.0518
_refine_ls_R_factor_all 0.0699
_refine_ls_R_factor_gt 0.0433
_refine_ls_shift/su_max 0.0001
_refine_ls_shift/su_mean 0.0000
_refine_ls_structure_factor_coef Fsqd
_refine_ls_weighting_details 'w=1/[\s^2^(Fo^2^)+(0.0468P)^2^+0.0773P] where P=(Fo^2^+2Fc^2^)/3'
_refine_ls_weighting_scheme calc
_refine_ls_wR_factor_gt 0.0937
_refine_ls_wR_factor_ref 0.1101
_reflns_Friedel_coverage 0.0
_reflns_limit_h_max 10
_reflns_limit_h_min -10
_reflns_limit_k_max 12
_reflns_limit_k_min -13
_reflns_limit_l_max 15
_reflns_limit_l_min 0
_reflns_number_gt 3105
_reflns_number_total 4300
_reflns_threshold_expression I>=2u(I)
_cod_data_source_file jo0c01303_si_001.cif
_cod_data_source_block exp_5457
_cod_original_cell_volume 1227.83(16)
_cod_database_code 4038629
_reflns_odcompleteness_completeness 99.64
_reflns_odcompleteness_iscentric 1
_reflns_odcompleteness_theta 26.32
_olex2_refinement_description
;
1. Fixed Uiso
 At 1.2 times of:
  All C(H) groups
 At 1.5 times of:
  All C(H,H,H) groups
2.a Aromatic/amide H refined with riding coordinates:
 C00M(H00M), C00J(H00J), C00G(H00G), C00Q(H00Q), C00T(H00T), C00P(H00P),
 C00L(H00L), C00H(H00H), C00K(H00K), C00W(H00W), C00V(H00V), C00R(H00R),
 C00I(H00I), C00S(H00S), C00X(H00X), C00U(H00U), C00N(H00N)
2.b Idealised Me refined as rotating group:
 C00Y(H00a,H00b,H00c)
;
_olex2_submission_special_instructions 'No special instructions were received'
_oxdiff_exptl_absorpt_empirical_details
;
Empirical correction (ABSPACK) includes:
- Absorption correction using spherical harmonics
- Frame scaling
;
_oxdiff_exptl_absorpt_empirical_full_max 1.936
_oxdiff_exptl_absorpt_empirical_full_min 0.596

loop_
_space_group_symop_id
_space_group_symop_operation_xyz
1 x,y,z
2 -x,-y,-z

loop_
_atom_site_label
_atom_site_type_symbol
_atom_site_fract_x
_atom_site_fract_y
_atom_site_fract_z
_atom_site_U_iso_or_equiv
_atom_site_adp_type
_atom_site_occupancy
_atom_site_refinement_flags_posn
Br01 Br 0.72959(4) 0.07418(5) 0.03963(3) 0.0838(2) Uani 1.000000 .
S002 S 0.77756(9) 0.49367(7) 0.71781(6) 0.0415(2) Uani 1.000000 .
O003 O 0.7362(2) 0.33479(19) 0.50481(16) 0.0460(6) Uani 1.000000 .
O004 O 0.9074(2) 0.4401(2) 0.74679(19) 0.0586(6) Uani 1.000000 .
O005 O 0.7915(3) 0.5906(2) 0.66283(18) 0.0604(7) Uani 1.000000 .
N006 N 0.6276(3) 0.3824(2) 0.64907(18) 0.0386(6) Uani 1.000000 .
C007 C 0.4760(3) 0.1548(3) 0.3813(2) 0.0323(7) Uani 1.000000 .
C008 C 0.4804(3) 0.2251(3) 0.4841(2) 0.0334(7) Uani 1.000000 .
C009 C 0.6059(3) 0.1770(3) 0.3345(2) 0.0337(7) Uani 1.000000 .
C00A C 0.3424(3) 0.0573(3) 0.3103(2) 0.0324(7) Uani 1.000000 .
C00B C 0.7306(3) 0.2702(3) 0.3986(2) 0.0394(7) Uani 1.000000 .
C00C C 0.6169(3) 0.3182(3) 0.5502(2) 0.0363(7) Uani 1.000000 .
C00D C 0.3491(3) 0.2151(3) 0.5352(2) 0.0361(7) Uani 1.000000 .
C00E C 0.7197(3) 0.5552(3) 0.8378(2) 0.0378(7) Uani 1.000000 .
C00F C 0.7294(3) 0.1517(3) 0.1869(2) 0.0460(8) Uani 1.000000 .
C00G C 0.6073(3) 0.1181(3) 0.2263(2) 0.0412(8) Uani 1.000000 .
C00H C 0.3482(4) -0.0706(3) 0.2796(2) 0.0475(8) Uani 1.000000 .
C00I C 0.2848(4) 0.3193(3) 0.5649(3) 0.0502(9) Uani 1.000000 .
C00J C 0.8548(4) 0.3032(3) 0.3592(3) 0.0504(9) Uani 1.000000 .
C00K C 0.2869(4) 0.0994(3) 0.5487(2) 0.0478(9) Uani 1.000000 .
C00L C 0.2247(4) -0.1600(3) 0.2118(3) 0.0556(10) Uani 1.000000 .
C00M C 0.8530(4) 0.2439(3) 0.2531(3) 0.0540(9) Uani 1.000000 .
C00N C 0.7926(4) 0.5434(3) 0.9370(3) 0.0523(9) Uani 1.000000 .
C00O C 0.6296(4) 0.6572(3) 1.0282(3) 0.0532(9) Uani 1.000000 .
C00P C 0.0960(4) -0.1228(4) 0.1729(3) 0.0633(11) Uani 1.000000 .
C00Q C 0.2106(4) 0.0934(3) 0.2715(3) 0.0564(9) Uani 1.000000 .
C00R C 0.1590(4) 0.3092(5) 0.6075(3) 0.0687(11) Uani 1.000000 .
C00S C 0.6021(5) 0.6183(4) 0.8337(3) 0.0653(10) Uani 1.000000 .
C00T C 0.0878(4) 0.0023(4) 0.2016(3) 0.0731(12) Uani 1.000000 .
C00U C 0.7474(4) 0.5952(4) 1.0314(3) 0.0597(10) Uani 1.000000 .
C00V C 0.0991(4) 0.1950(5) 0.6208(3) 0.0743(13) Uani 1.000000 .
C00W C 0.1622(4) 0.0913(4) 0.5931(3) 0.0649(12) Uani 1.000000 .
C00X C 0.5587(5) 0.6680(4) 0.9282(3) 0.0726(11) Uani 1.000000 .
C00Y C 0.5796(5) 0.7140(4) 1.1304(3) 0.0843(14) Uani 1.000000 .
H00M H 0.9350(4) 0.2655(3) 0.2251(3) 0.0648(11) Uiso 1.000000 R
H00J H 0.9379(4) 0.3645(3) 0.4043(3) 0.0605(11) Uiso 1.000000 R
H00G H 0.5253(3) 0.0559(3) 0.1809(2) 0.0495(9) Uiso 1.000000 R
H00Q H 0.2035(4) 0.1789(3) 0.2920(3) 0.0677(11) Uiso 1.000000 R
H00T H -0.0007(4) 0.0274(4) 0.1742(3) 0.0877(14) Uiso 1.000000 R
H00P H 0.0131(4) -0.1832(4) 0.1264(3) 0.0759(13) Uiso 1.000000 R
H00L H 0.2297(4) -0.2460(3) 0.1927(3) 0.0667(12) Uiso 1.000000 R
H00H H 0.4367(4) -0.0967(3) 0.3050(2) 0.0570(10) Uiso 1.000000 R
H00K H 0.3286(4) 0.0279(3) 0.5282(2) 0.0573(10) Uiso 1.000000 R
H00W H 0.1218(4) 0.0146(4) 0.6038(3) 0.0778(14) Uiso 1.000000 R
H00V H 0.0144(4) 0.1882(5) 0.6490(3) 0.0892(15) Uiso 1.000000 R
H00R H 0.1155(4) 0.3798(5) 0.6270(3) 0.0825(13) Uiso 1.000000 R
H00I H 0.3260(4) 0.3970(3) 0.5563(3) 0.0602(10) Uiso 1.000000 R
H00S H 0.5518(5) 0.6276(4) 0.7671(3) 0.0784(13) Uiso 1.000000 R
H00X H 0.4785(5) 0.7103(4) 0.9241(3) 0.0871(14) Uiso 1.000000 R
H00U H 0.7986(4) 0.5874(4) 1.0983(3) 0.0716(12) Uiso 1.000000 R
H00N H 0.8725(4) 0.5006(3) 0.9411(3) 0.0627(11) Uiso 1.000000 R
H00a H 0.603(3) 0.6669(17) 1.1826(9) 0.126(2) Uiso 1.000000 GR
H00b H 0.631(2) 0.8015(9) 1.1620(13) 0.126(2) Uiso 1.000000 GR
H00c H 0.4726(7) 0.710(2) 1.1115(5) 0.126(2) Uiso 1.000000 GR

loop_
_atom_site_aniso_label
_atom_site_aniso_U_11
_atom_site_aniso_U_22
_atom_site_aniso_U_33
_atom_site_aniso_U_12
_atom_site_aniso_U_13
_atom_site_aniso_U_23
Br01 0.0506(3) 0.1582(5) 0.0308(2) 0.0210(3) 0.01300(17) 0.0029(2)
S002 0.0431(5) 0.0354(5) 0.0394(4) -0.0033(4) 0.0154(4) 0.0006(4)
O003 0.0394(12) 0.0490(14) 0.0393(12) -0.0059(10) 0.0182(10) -0.0045(10)
O004 0.0368(13) 0.0639(16) 0.0671(16) 0.0113(11) 0.0158(11) 0.0008(12)
O005 0.0853(18) 0.0401(13) 0.0532(14) -0.0066(12) 0.0286(13) 0.0100(11)
N006 0.0401(15) 0.0345(14) 0.0345(14) -0.0020(12) 0.0123(11) 0.0003(11)
C007 0.0327(16) 0.0319(17) 0.0328(15) 0.0086(13) 0.0088(12) 0.0086(13)
C008 0.0317(16) 0.0334(17) 0.0357(16) 0.0077(13) 0.0094(13) 0.0094(13)
C009 0.0322(16) 0.0383(18) 0.0328(16) 0.0103(14) 0.0107(13) 0.0100(14)
C00A 0.0298(16) 0.0354(18) 0.0291(15) 0.0030(13) 0.0078(12) 0.0056(13)
C00B 0.0395(18) 0.0407(19) 0.0351(17) 0.0047(15) 0.0138(14) 0.0035(14)
C00C 0.0367(17) 0.0328(17) 0.0372(17) 0.0018(14) 0.0115(13) 0.0066(14)
C00D 0.0298(16) 0.047(2) 0.0291(15) 0.0060(14) 0.0074(12) 0.0076(14)
C00E 0.0410(18) 0.0314(17) 0.0357(17) 0.0022(14) 0.0092(14) 0.0028(13)
C00F 0.0351(18) 0.073(2) 0.0292(16) 0.0166(17) 0.0108(13) 0.0084(16)
C00G 0.0319(17) 0.058(2) 0.0313(16) 0.0107(15) 0.0057(13) 0.0088(15)
C00H 0.056(2) 0.039(2) 0.0427(19) 0.0112(16) 0.0046(16) 0.0072(15)
C00I 0.051(2) 0.064(2) 0.0419(18) 0.0184(18) 0.0179(16) 0.0160(17)
C00J 0.0368(18) 0.059(2) 0.0464(19) -0.0041(16) 0.0144(15) 0.0039(17)
C00K 0.0394(18) 0.056(2) 0.0387(18) -0.0031(16) 0.0061(14) 0.0070(16)
C00L 0.073(3) 0.035(2) 0.049(2) -0.0050(18) 0.0128(19) 0.0041(16)
C00M 0.042(2) 0.075(3) 0.047(2) 0.0035(18) 0.0215(16) 0.0152(19)
C00N 0.0415(19) 0.067(2) 0.0410(19) 0.0131(17) 0.0002(15) 0.0080(17)
C00O 0.064(2) 0.048(2) 0.0386(19) 0.0035(19) 0.0148(17) -0.0007(16)
C00P 0.048(2) 0.065(3) 0.054(2) -0.017(2) 0.0110(18) -0.0080(19)
C00Q 0.045(2) 0.039(2) 0.069(2) 0.0103(16) -0.0025(17) -0.0010(17)
C00R 0.057(2) 0.107(3) 0.051(2) 0.038(2) 0.0213(19) 0.019(2)
C00S 0.087(3) 0.086(3) 0.0360(19) 0.049(2) 0.0161(19) 0.0230(19)
C00T 0.038(2) 0.076(3) 0.080(3) 0.010(2) -0.0085(19) -0.005(2)
C00U 0.059(2) 0.075(3) 0.0316(18) 0.005(2) -0.0019(16) 0.0071(17)
C00V 0.040(2) 0.133(4) 0.054(2) 0.013(3) 0.0225(18) 0.026(3)
C00W 0.046(2) 0.092(3) 0.049(2) -0.013(2) 0.0132(17) 0.021(2)
C00X 0.092(3) 0.089(3) 0.053(2) 0.057(2) 0.028(2) 0.020(2)
C00Y 0.096(3) 0.099(3) 0.047(2) 0.012(3) 0.031(2) -0.003(2)

loop_
_atom_type_symbol
_atom_type_scat_dispersion_real
_atom_type_scat_dispersion_imag
_atom_type_scat_Cromer_Mann_a1
_atom_type_scat_Cromer_Mann_a2
_atom_type_scat_Cromer_Mann_a3
_atom_type_scat_Cromer_Mann_a4
_atom_type_scat_Cromer_Mann_b1
_atom_type_scat_Cromer_Mann_b2
_atom_type_scat_Cromer_Mann_b3
_atom_type_scat_Cromer_Mann_b4
_atom_type_scat_Cromer_Mann_c
_atom_type_scat_source
_atom_type_scat_dispersion_source
C 0.00347 0.00161 2.31000 1.02000 1.58860 0.86500 20.84390 10.20750 0.56870 51.65120 0.215599998832 'International Tables Volume C Table 6.1.1.4 (pp. 500-502)' 'Henke, Gullikson and Davis, At. Data and Nucl. Data Tables, 1993, 54, 2'
H 0.00000 0.00000 0.49300 0.32291 0.14019 0.04081 10.51090 26.12570 3.14236 57.79970 0.0030380000826 'International Tables Volume C Table 6.1.1.4 (pp. 500-502)' 'Henke, Gullikson and Davis, At. Data and Nucl. Data Tables, 1993, 54, 2'
O 0.01158 0.00611 3.04850 2.28680 1.54630 0.86700 13.27710 5.70110 0.32390 32.90890 0.250800013542 'International Tables Volume C Table 6.1.1.4 (pp. 500-502)' 'Henke, Gullikson and Davis, At. Data and Nucl. Data Tables, 1993, 54, 2'
N 0.00653 0.00323 12.21260 3.13220 2.01250 1.16630 0.00570 9.89330 28.99750 0.58260 -11.5290002823 'International Tables Volume C Table 6.1.1.4 (pp. 500-502)' 'Henke, Gullikson and Davis, At. Data and Nucl. Data Tables, 1993, 54, 2'
S 0.12424 0.12443 6.90530 5.20340 1.43790 1.58630 1.46790 22.21510 0.25360 56.17200 0.866900026798 'International Tables Volume C Table 6.1.1.4 (pp. 500-502)' 'Henke, Gullikson and Davis, At. Data and Nucl. Data Tables, 1993, 54, 2'
Br -0.28346 2.55990 17.17890 5.23580 5.63770 3.98510 2.17230 16.57960 0.26090 41.43280 2.95569992065 'International Tables Volume C Table 6.1.1.4 (pp. 500-502)' 'Henke, Gullikson and Davis, At. Data and Nucl. Data Tables, 1993, 54, 2'

loop_
_geom_angle_atom_site_label_1
_geom_angle_atom_site_label_2
_geom_angle_atom_site_label_3
_geom_angle
_geom_angle_site_symmetry_1
_geom_angle_site_symmetry_3
_geom_angle_publ_flag
O005 S002 O004 117.75(14) . . ?
N006 S002 O004 111.72(14) . . ?
N006 S002 O005 109.52(13) . . ?
C00E S002 O004 108.34(14) . . ?
C00E S002 O005 108.35(14) . . ?
C00E S002 N006 99.55(12) . . ?
C00C O003 C00B 122.1(2) . . ?
C00C N006 S002 120.7(2) . . ?
C009 C007 C008 119.6(2) . . ?
C00A C007 C008 123.1(2) . . ?
C00A C007 C009 117.2(2) . . ?
C00C C008 C007 120.2(2) . . ?
C00D C008 C007 123.1(2) . . ?
C00D C008 C00C 116.7(3) . . ?
C00B C009 C007 118.1(3) . . ?
C00G C009 C007 124.0(3) . . ?
C00G C009 C00B 117.7(3) . . ?
C00H C00A C007 121.4(3) . . ?
C00Q C00A C007 120.2(3) . . ?
C00Q C00A C00H 118.4(3) . . ?
C009 C00B O003 121.2(2) . . ?
C00J C00B O003 116.5(3) . . ?
C00J C00B C009 122.3(3) . . ?
N006 C00C O003 119.5(2) . . ?
C008 C00C O003 118.5(2) . . ?
C008 C00C N006 122.0(3) . . ?
C00I C00D C008 120.0(3) . . ?
C00K C00D C008 120.6(3) . . ?
C00K C00D C00I 119.3(3) . . ?
C00N C00E S002 120.9(3) . . ?
C00S C00E S002 120.1(2) . . ?
C00S C00E C00N 119.0(3) . . ?
C00G C00F Br01 120.0(2) . . ?
C00M C00F Br01 118.9(2) . . ?
C00M C00F C00G 121.0(3) . . ?
C00F C00G C009 120.1(3) . . ?
H00G C00G C009 119.96(16) . . ?
H00G C00G C00F 119.96(18) . . ?
C00L C00H C00A 120.9(3) . . ?
H00H C00H C00A 119.53(18) . . ?
H00H C00H C00L 119.5(2) . . ?
C00R C00I C00D 120.4(3) . . ?
H00I C00I C00D 119.82(17) . . ?
H00I C00I C00R 119.8(2) . . ?
C00M C00J C00B 118.7(3) . . ?
H00J C00J C00B 120.63(18) . . ?
H00J C00J C00M 120.63(18) . . ?
C00W C00K C00D 119.6(4) . . ?
H00K C00K C00D 120.18(19) . . ?
H00K C00K C00W 120.2(3) . . ?
C00P C00L C00H 120.0(3) . . ?
H00L C00L C00H 120.0(2) . . ?
H00L C00L C00P 120.0(2) . . ?
C00J C00M C00F 120.2(3) . . ?
H00M C00M C00F 119.89(18) . . ?
H00M C00M C00J 119.89(18) . . ?
C00U C00N C00E 120.1(3) . . ?
H00N C00N C00E 119.9(2) . . ?
H00N C00N C00U 119.9(2) . . ?
C00X C00O C00U 117.3(3) . . ?
C00Y C00O C00U 122.0(3) . . ?
C00Y C00O C00X 120.7(4) . . ?
C00T C00P C00L 120.2(3) . . ?
H00P C00P C00L 119.9(2) . . ?
H00P C00P C00T 119.9(2) . . ?
C00T C00Q C00A 120.0(3) . . ?
H00Q C00Q C00A 120.02(18) . . ?
H00Q C00Q C00T 120.0(2) . . ?
C00V C00R C00I 119.8(4) . . ?
H00R C00R C00I 120.1(2) . . ?
H00R C00R C00V 120.1(3) . . ?
C00X C00S C00E 119.8(3) . . ?
H00S C00S C00E 120.09(18) . . ?
H00S C00S C00X 120.1(2) . . ?
C00Q C00T C00P 120.5(4) . . ?
H00T C00T C00P 119.8(2) . . ?
H00T C00T C00Q 119.8(2) . . ?
C00O C00U C00N 121.5(3) . . ?
H00U C00U C00N 119.2(2) . . ?
H00U C00U C00O 119.2(2) . . ?
C00W C00V C00R 120.7(3) . . ?
H00V C00V C00R 119.7(3) . . ?
H00V C00V C00W 119.7(2) . . ?
C00V C00W C00K 120.2(4) . . ?
H00W C00W C00K 119.9(3) . . ?
H00W C00W C00V 119.9(2) . . ?
C00S C00X C00O 122.3(4) . . ?
H00X C00X C00O 118.9(2) . . ?
H00X C00X C00S 118.9(2) . . ?
H00a C00Y C00O 109.5 . . ?
H00b C00Y C00O 109.5 . . ?
H00b C00Y H00a 109.5 . . ?
H00c C00Y C00O 109.5 . . ?
H00c C00Y H00a 109.5 . . ?
H00c C00Y H00b 109.5 . . ?

loop_
_geom_bond_atom_site_label_1
_geom_bond_atom_site_label_2
_geom_bond_distance
_geom_bond_site_symmetry_2
_geom_bond_publ_flag
Br01 C00F 1.889(3) . ?
S002 O004 1.434(2) . ?
S002 O005 1.429(2) . ?
S002 N006 1.644(2) . ?
S002 C00E 1.755(3) . ?
O003 C00B 1.371(3) . ?
O003 C00C 1.361(3) . ?
N006 C00C 1.278(4) . ?
C007 C008 1.355(4) . ?
C007 C009 1.467(4) . ?
C007 C00A 1.486(4) . ?
C008 C00C 1.464(4) . ?
C008 C00D 1.498(4) . ?
C009 C00B 1.391(4) . ?
C009 C00G 1.396(4) . ?
C00A C00H 1.380(4) . ?
C00A C00Q 1.371(4) . ?
C00B C00J 1.386(4) . ?
C00D C00I 1.375(4) . ?
C00D C00K 1.391(4) . ?
C00E C00N 1.371(4) . ?
C00E C00S 1.369(5) . ?
C00F C00G 1.371(4) . ?
C00F C00M 1.386(4) . ?
C00G H00G 0.9300 . ?
C00H C00L 1.378(4) . ?
C00H H00H 0.9300 . ?
C00I C00R 1.386(5) . ?
C00I H00I 0.9300 . ?
C00J C00M 1.365(4) . ?
C00J H00J 0.9300 . ?
C00K C00W 1.389(5) . ?
C00K H00K 0.9300 . ?
C00L C00P 1.353(5) . ?
C00L H00L 0.9300 . ?
C00M H00M 0.9300 . ?
C00N C00U 1.387(5) . ?
C00N H00N 0.9300 . ?
C00O C00U 1.364(5) . ?
C00O C00X 1.370(5) . ?
C00O C00Y 1.509(5) . ?
C00P C00T 1.356(5) . ?
C00P H00P 0.9300 . ?
C00Q C00T 1.391(5) . ?
C00Q H00Q 0.9300 . ?
C00R C00V 1.369(6) . ?
C00R H00R 0.9300 . ?
C00S C00X 1.375(5) . ?
C00S H00S 0.9300 . ?
C00T H00T 0.9300 . ?
C00U H00U 0.9300 . ?
C00V C00W 1.360(6) . ?
C00V H00V 0.9300 . ?
C00W H00W 0.9300 . ?
C00X H00X 0.9300 . ?
C00Y H00a 0.9600 . ?
C00Y H00b 0.9600 . ?
C00Y H00c 0.9600 . ?
